data_7006489
loop_
_publ_author_name
'Foreman, Mark R. S.'
'Hudson, Michael J.'
'Drew, Michael G. B.'
'Hill, Cl\'ement'
'Madic, Charles'

_publ_section_title
;
 Complexes formed between the quadridentate, heterocyclic molecules
 6,6'-bis-(5,6-dialkyl-1,2,4-triazin-3-yl)-2,2'-bipyridine (BTBP) and
 lanthanides(III): implications for the partitioning of actinides(III)
 and lanthanides(III).
;
_journal_issue 13
_journal_name_full 'Dalton transactions (Cambridge, England : 2003)'
_journal_page_first 1645
_journal_page_last 1653
_journal_paper_doi 10.1039/b511321k
_journal_year 2006
_chemical_formula_sum 'C24 H28 N11 Nd O10'
_chemical_formula_weight 774.82
_chemical_name_systematic
;
?
;
_space_group_IT_number 13
_symmetry_cell_setting monoclinic
_symmetry_space_group_name_Hall '-P 2yc'
_symmetry_space_group_name_H-M 'P 1 2/c 1'
_atom_sites_solution_hydrogens geom
_atom_sites_solution_primary direct
_atom_sites_solution_secondary difmap
_audit_creation_method SHELXL
_cell_angle_alpha 90.00
_cell_angle_beta 99.983(10)
_cell_angle_gamma 90.00
_cell_formula_units_Z 2
_cell_length_a 8.826(9)
_cell_length_b 11.906(12)
_cell_length_c 15.829(17)
_cell_measurement_temperature 293(2)
_cell_volume 1638(3)
_computing_cell_refinement XDS
_computing_data_collection 'XDS (Kabsch, 1991)'
_computing_data_reduction XDS
_computing_molecular_graphics PLATON(Spek,1994)
_computing_structure_refinement 'SHELXL-93 (Sheldrick, 1993)'
_computing_structure_solution 'SHELXS-86 (Sheldrick, 1990)'
_diffrn_ambient_temperature 293(2)
_diffrn_measured_fraction_theta_full 0.99
_diffrn_measurement_device 'Marresearch Image Plate'
_diffrn_measurement_method '95 frames at 2^o intervals, counting time 2 min.'
_diffrn_radiation_monochromator graphite
_diffrn_radiation_source 'fine-focus sealed tube'
_diffrn_radiation_type MoK\a
_diffrn_radiation_wavelength 0.71073
_diffrn_reflns_av_R_equivalents 0.0298
_diffrn_reflns_av_sigmaI/netI 0.0297
_diffrn_reflns_limit_h_max 10
_diffrn_reflns_limit_h_min -9
_diffrn_reflns_limit_k_max 13
_diffrn_reflns_limit_k_min -13
_diffrn_reflns_limit_l_max 18
_diffrn_reflns_limit_l_min -18
_diffrn_reflns_number 8192
_diffrn_reflns_theta_full 24.69
_diffrn_reflns_theta_max 24.69
_diffrn_reflns_theta_min 3.12
_exptl_absorpt_coefficient_mu 1.652
_exptl_absorpt_correction_T_max 1.000
_exptl_absorpt_correction_T_min 0.711
_exptl_absorpt_correction_type empirical
_exptl_absorpt_process_details
;
DIFABS, Walker, N. and Stuart, D., Acta Cryst 1983 A39 158.
;
_exptl_crystal_colour white
_exptl_crystal_density_diffrn 1.571
_exptl_crystal_description needle
_exptl_crystal_F_000 778
_exptl_crystal_size_max 0.30
_exptl_crystal_size_mid 0.05
_exptl_crystal_size_min 0.05
_refine_diff_density_max 2.585
_refine_diff_density_min -0.749
_refine_diff_density_rms 0.114
_refine_ls_extinction_coef 0.0068(9)
_refine_ls_extinction_expression Fc^*^=kFc[1+0.001xFc^2^\l^3^/sin(2\q)]^-1/4^
_refine_ls_extinction_method SHELXL
_refine_ls_goodness_of_fit_all 1.148
_refine_ls_goodness_of_fit_obs 1.163
_refine_ls_matrix_type full
_refine_ls_number_parameters 212
_refine_ls_number_reflns 2765
_refine_ls_number_restraints 0
_refine_ls_restrained_S_all 1.148
_refine_ls_restrained_S_obs 1.163
_refine_ls_R_factor_all 0.0381
_refine_ls_R_factor_obs 0.0357
_refine_ls_shift/esd_max 0.001
_refine_ls_shift/esd_mean 0.000
_refine_ls_structure_factor_coef Fsqd
_refine_ls_weighting_details
;
w=1/[\s^2^(Fo^2^)+(0.0395P)^2^+5.8522P] where P=(Fo^2^+2Fc^2^)/3
;
_refine_ls_weighting_scheme calc
_refine_ls_wR_factor_all 0.0969
_refine_ls_wR_factor_obs 0.0956
_reflns_number_observed 2633
_reflns_number_total 2765
_reflns_observed_criterion >2sigma(I)
_cod_data_source_file b511321k.txt
_cod_data_source_block nd
_cod_original_cell_volume 1638.2(29)
_cod_original_sg_symbol_H-M P2/c
_cod_database_code 7006489

loop_
_symmetry_equiv_pos_as_xyz
'x, y, z'
'x, -y, z+1/2'
'-x, -y, -z'
'-x, y, -z-1/2'

loop_
_atom_site_aniso_label
_atom_site_aniso_U_11
_atom_site_aniso_U_22
_atom_site_aniso_U_33
_atom_site_aniso_U_23
_atom_site_aniso_U_13
_atom_site_aniso_U_12
Nd1 0.0308(2) 0.0181(2) 0.0187(2) 0.000 0.00592(13) 0.000
N1 0.063(3) 0.030(2) 0.035(2) 0.005(2) 0.018(2) -0.005(2)
N2 0.041(2) 0.033(2) 0.027(2) 0.005(2) 0.010(2) -0.004(2)
C3 0.030(2) 0.033(3) 0.022(2) 0.001(2) 0.006(2) -0.002(2)
N4 0.035(2) 0.049(3) 0.025(2) -0.003(2) 0.010(2) -0.008(2)
C5 0.038(3) 0.053(4) 0.027(3) -0.001(2) 0.009(2) -0.010(2)
C6 0.057(4) 0.046(3) 0.035(3) 0.009(3) 0.010(3) -0.015(3)
C7 0.031(3) 0.033(3) 0.024(2) -0.004(2) 0.006(2) 0.000(2)
N8 0.031(2) 0.023(2) 0.021(2) -0.002(2) 0.007(2) 0.001(2)
C9 0.038(3) 0.022(2) 0.026(2) -0.001(2) 0.006(2) 0.001(2)
C10 0.066(4) 0.021(3) 0.043(3) -0.003(2) 0.017(3) 0.004(2)
C11 0.072(4) 0.029(3) 0.052(4) -0.012(3) 0.026(3) 0.009(3)
C12 0.050(3) 0.041(3) 0.034(3) -0.009(2) 0.019(2) 0.004(2)
C51 0.060(4) 0.089(5) 0.037(3) 0.002(3) 0.022(3) -0.023(4)
C52 0.063(4) 0.098(6) 0.048(4) -0.008(4) 0.031(3) -0.003(4)
C61 0.165(9) 0.053(5) 0.073(5) 0.015(4) 0.059(6) -0.021(5)
C62 0.154(9) 0.046(4) 0.096(7) 0.017(4) 0.037(6) -0.007(5)
O41 0.049(2) 0.076(3) 0.033(2) 0.015(2) 0.001(2) -0.007(2)
N43 0.046(3) 0.055(3) 0.046(3) 0.006(2) -0.004(2) -0.003(2)
O44 0.048(3) 0.161(7) 0.071(4) 0.001(4) -0.025(3) -0.011(3)
O42 0.039(2) 0.084(3) 0.044(2) -0.008(2) 0.004(2) 0.004(2)
O51 0.065(3) 0.027(2) 0.083(3) 0.006(2) -0.005(2) 0.004(2)
N53 0.083(6) 0.018(3) 0.066(5) 0.000 0.013(4) 0.000
O52 0.147(9) 0.021(4) 0.159(9) 0.000 -0.007(7) 0.000

loop_
_atom_site_label
_atom_site_type_symbol
_atom_site_fract_x
_atom_site_fract_y
_atom_site_fract_z
_atom_site_U_iso_or_equiv
_atom_site_thermal_displace_type
_atom_site_occupancy
_atom_site_calc_flag
_atom_site_refinement_flags
_atom_site_disorder_group
Nd1 Nd 0.0000 0.20494(3) 0.2500 0.0223(2) Uani 1 d S .
N1 N 0.1595(6) 0.3213(4) 0.0801(3) 0.0417(11) Uani 1 d . .
N2 N 0.1316(5) 0.2198(3) 0.1129(3) 0.0329(9) Uani 1 d . .
C3 C 0.1700(5) 0.1283(4) 0.0745(3) 0.0281(10) Uani 1 d . .
N4 N 0.2376(5) 0.1263(4) 0.0047(3) 0.0361(10) Uani 1 d . .
C5 C 0.2690(6) 0.2231(5) -0.0270(3) 0.0391(13) Uani 1 d . .
C6 C 0.2270(7) 0.3238(5) 0.0114(4) 0.0458(14) Uani 1 d . .
C7 C 0.1389(5) 0.0180(4) 0.1097(3) 0.0292(10) Uani 1 d . .
N8 N 0.0669(4) 0.0150(3) 0.1792(2) 0.0251(8) Uani 1 d . .
C9 C 0.0392(6) -0.0862(4) 0.2116(3) 0.0289(10) Uani 1 d . .
C10 C 0.0831(7) -0.1859(4) 0.1773(4) 0.0427(13) Uani 1 d . .
H10 H 0.0644 -0.2545 0.2016 0.051 Uiso 1 calc R .
C11 C 0.1551(8) -0.1816(5) 0.1062(4) 0.049(2) Uani 1 d . .
H11 H 0.1845 -0.2475 0.0820 0.059 Uiso 1 calc R .
C12 C 0.1829(7) -0.0797(5) 0.0720(3) 0.0404(13) Uani 1 d . .
H12 H 0.2306 -0.0757 0.0241 0.048 Uiso 1 calc R .
C51 C 0.3514(8) 0.2240(7) -0.1032(4) 0.060(2) Uani 1 d . .
H51A H 0.2865 0.2614 -0.1506 0.073 Uiso 1 calc R .
H51B H 0.4447 0.2680 -0.0884 0.073 Uiso 1 calc R .
C52 C 0.3934(8) 0.1100(7) -0.1328(4) 0.067(2) Uani 1 d . .
H52C H 0.4619 0.0734 -0.0874 0.081 Uiso 1 calc R .
H52D H 0.4433 0.1182 -0.1818 0.081 Uiso 1 calc R .
H52E H 0.3020 0.0657 -0.1483 0.081 Uiso 1 calc R .
C61 C 0.2556(13) 0.4370(6) -0.0260(6) 0.093(3) Uani 1 d . .
H61A H 0.3606 0.4379 -0.0366 0.111 Uiso 1 calc R .
H61B H 0.1884 0.4435 -0.0811 0.111 Uiso 1 calc R .
C62 C 0.2337(13) 0.5355(6) 0.0239(6) 0.097(3) Uani 1 d . .
H62C H 0.1313 0.5352 0.0368 0.116 Uiso 1 calc R .
H62D H 0.2482 0.6017 -0.0083 0.116 Uiso 1 calc R .
H62E H 0.3069 0.5350 0.0764 0.116 Uiso 1 calc R .
O41 O 0.1855(5) 0.1937(4) 0.3922(3) 0.0535(11) Uani 1 d . .
O42 O 0.2922(5) 0.1821(4) 0.2813(3) 0.0562(11) Uani 1 d . .
N43 N 0.3083(6) 0.1931(4) 0.3614(3) 0.0501(13) Uani 1 d . .
O44 O 0.4339(6) 0.2039(6) 0.4067(4) 0.097(2) Uani 1 d . .
O51 O -0.1128(5) 0.3978(3) 0.2128(3) 0.0607(12) Uani 1 d . .
O52 O 0.0000 0.5564(6) 0.2500 0.113(4) Uani 1 d S .
N53 N 0.0000 0.4539(5) 0.2500 0.056(2) Uani 1 d S .
O100 O 0.5000 0.4542(14) -0.2500 0.085(5) Uiso 0.50 d SP .
O200 O 0.5000 0.4151(12) 0.2500 0.070(4) Uiso 0.50 d SP .

loop_
_atom_type_symbol
_atom_type_description
_atom_type_scat_dispersion_real
_atom_type_scat_dispersion_imag
_atom_type_scat_source
C C 0.0033 0.0016 'International Tables Vol C Tables 4.2.6.8 and 6.1.1.4'
H H 0.0000 0.0000 'International Tables Vol C Tables 4.2.6.8 and 6.1.1.4'
N N 0.0061 0.0033 'International Tables Vol C Tables 4.2.6.8 and 6.1.1.4'
O O 0.0106 0.0060 'International Tables Vol C Tables 4.2.6.8 and 6.1.1.4'
Nd Nd -0.1943 3.0179 'International Tables Vol C Tables 4.2.6.8 and 6.1.1.4'

loop_
_geom_angle_atom_site_label_1
_geom_angle_atom_site_label_2
_geom_angle_atom_site_label_3
_geom_angle
_geom_angle_site_symmetry_1
_geom_angle_site_symmetry_3
_geom_angle_publ_flag
O51 Nd1 O51 49.8(2) . 4_556 ?
O51 Nd1 O41 71.07(15) . 4_556 ?
O51 Nd1 O41 114.8(2) 4_556 4_556 ?
O51 Nd1 O41 114.8(2) . . ?
O51 Nd1 O41 71.07(15) 4_556 . ?
O41 Nd1 O41 174.0(2) 4_556 . ?
O51 Nd1 O42 73.0(2) . 4_556 ?
O51 Nd1 O42 119.0(2) 4_556 4_556 ?
O41 Nd1 O42 49.48(14) 4_556 4_556 ?
O41 Nd1 O42 129.68(14) . 4_556 ?
O51 Nd1 O42 119.0(2) . . ?
O51 Nd1 O42 73.0(2) 4_556 . ?
O41 Nd1 O42 129.68(14) 4_556 . ?
O41 Nd1 O42 49.48(14) . . ?
O42 Nd1 O42 167.8(2) 4_556 . ?
O51 Nd1 N8 140.27(15) . 4_556 ?
O51 Nd1 N8 141.96(15) 4_556 4_556 ?
O41 Nd1 N8 99.98(14) 4_556 4_556 ?
O41 Nd1 N8 74.72(13) . 4_556 ?
O42 Nd1 N8 72.43(13) 4_556 4_556 ?
O42 Nd1 N8 96.86(14) . 4_556 ?
O51 Nd1 N8 141.96(15) . . ?
O51 Nd1 N8 140.27(15) 4_556 . ?
O41 Nd1 N8 74.72(13) 4_556 . ?
O41 Nd1 N8 99.98(14) . . ?
O42 Nd1 N8 96.86(14) 4_556 . ?
O42 Nd1 N8 72.43(13) . . ?
N8 Nd1 N8 61.8(2) 4_556 . ?
O51 Nd1 N2 85.4(2) . 4_556 ?
O51 Nd1 N2 87.7(2) 4_556 4_556 ?
O41 Nd1 N2 115.0(2) 4_556 4_556 ?
O41 Nd1 N2 65.4(2) . 4_556 ?
O42 Nd1 N2 65.99(14) 4_556 4_556 ?
O42 Nd1 N2 114.90(14) . 4_556 ?
N8 Nd1 N2 62.94(13) 4_556 4_556 ?
N8 Nd1 N2 124.76(12) . 4_556 ?
O51 Nd1 N2 87.7(2) . . ?
O51 Nd1 N2 85.4(2) 4_556 . ?
O41 Nd1 N2 65.4(2) 4_556 . ?
O41 Nd1 N2 115.0(2) . . ?
O42 Nd1 N2 114.90(14) 4_556 . ?
O42 Nd1 N2 66.00(14) . . ?
N8 Nd1 N2 124.76(12) 4_556 . ?
N8 Nd1 N2 62.94(13) . . ?
N2 Nd1 N2 172.3(2) 4_556 . ?
C6 N1 N2 118.1(5) . . ?
C3 N2 N1 118.8(4) . . ?
C3 N2 Nd1 120.5(3) . . ?
N1 N2 Nd1 120.7(3) . . ?
N2 C3 N4 125.4(5) . . ?
N2 C3 C7 118.9(4) . . ?
N4 C3 C7 115.8(4) . . ?
C5 N4 C3 117.1(5) . . ?
N4 C5 C6 119.4(5) . . ?
N4 C5 C51 118.4(5) . . ?
C6 C5 C51 122.2(5) . . ?
N1 C6 C5 121.3(5) . . ?
N1 C6 C61 118.0(6) . . ?
C5 C6 C61 120.7(5) . . ?
N8 C7 C12 121.9(5) . . ?
N8 C7 C3 118.2(4) . . ?
C12 C7 C3 119.9(4) . . ?
C9 N8 C7 118.0(4) . . ?
C9 N8 Nd1 122.5(3) . . ?
C7 N8 Nd1 119.4(3) . . ?
N8 C9 C10 122.3(4) . . ?
N8 C9 C9 116.6(2) . 4_556 ?
C10 C9 C9 121.1(3) . 4_556 ?
C11 C10 C9 118.9(5) . . ?
C12 C11 C10 119.6(5) . . ?
C11 C12 C7 119.2(5) . . ?
C52 C51 C5 114.9(6) . . ?
C62 C61 C6 117.6(6) . . ?
N43 O41 Nd1 97.1(3) . . ?
O44 N43 O42 122.4(6) . . ?
O44 N43 O41 121.8(6) . . ?
O42 N43 O41 115.8(5) . . ?
N43 O42 Nd1 96.8(3) . . ?
N53 O51 Nd1 97.2(4) . . ?
O52 N53 O51 122.1(3) . . ?
O52 N53 O51 122.1(3) . 4_556 ?
O51 N53 O51 115.8(6) . 4_556 ?

loop_
_geom_bond_atom_site_label_1
_geom_bond_atom_site_label_2
_geom_bond_distance
_geom_bond_site_symmetry_2
_geom_bond_publ_flag
Nd1 O51 2.531(4) . ?
Nd1 O51 2.531(4) 4_556 ?
Nd1 O41 2.547(4) 4_556 ?
Nd1 O41 2.547(4) . ?
Nd1 O42 2.555(5) 4_556 ?
Nd1 O42 2.555(5) . ?
Nd1 N8 2.635(4) 4_556 ?
Nd1 N8 2.636(4) . ?
Nd1 N2 2.639(5) 4_556 ?
Nd1 N2 2.640(5) . ?
N1 N2 1.354(6) . ?
C3 N2 1.320(6) . ?
C3 N4 1.343(6) . ?
N4 C5 1.306(7) . ?
C5 C6 1.422(9) . ?
C5 C51 1.512(8) . ?
C6 N1 1.327(7) . ?
C6 C61 1.510(9) . ?
C7 C3 1.472(7) . ?
N8 C9 1.349(6) . ?
N8 C7 1.364(6) . ?
C9 C10 1.387(7) . ?
C9 C9 1.500(9) 4_556 ?
C10 C11 1.386(8) . ?
C11 C12 1.368(8) . ?
C12 C7 1.392(7) . ?
C51 C52 1.503(10) . ?
C61 C62 1.446(11) . ?
O41 N43 1.263(7) . ?
N43 O44 1.218(7) . ?
N43 O42 1.258(7) . ?
O51 N53 1.257(5) . ?
N53 O52 1.220(9) . ?
N53 O51 1.257(5) 4_556 ?
